data_1572438
loop_
_publ_author_name
'Miller, Justin D.'
'Walsh, Mitchell M.'
'Lee, Kyounghoon'
'Moore, Curtis E.'
'Thomas, Christine M.'

_publ_section_title
;
 Hydrogen atom abstraction as a synthetic route to a square planar
 Co<sup>II</sup> complex with a redox-active tetradentate PNNP ligand.
;
_journal_issue 37
_journal_name_full 'Chemical science'
_journal_page_first 15311
_journal_page_last 15320
_journal_paper_doi 10.1039/d4sc03364g
_journal_volume 15
_journal_year 2024
_chemical_formula_moiety 'C41 H39 Co N2 P3, 0.784(C4 H8 O), 0.216(C6 H6), F6 P'
_chemical_formula_sum 'C45.44 H46.56 Co F6 N2 O0.79 P4'
_chemical_formula_weight 930.00
_chemical_properties_physical Air-sensitive,Moisture-sensitive,Oxygen-sensitive
_space_group_crystal_system triclinic
_space_group_IT_number 2
_space_group_name_Hall '-P 1'
_space_group_name_H-M_alt 'P -1'
_atom_sites_solution_hydrogens geom
_atom_sites_solution_primary dual
_atom_sites_solution_secondary difmap
_audit_creation_date 2024-07-04
_audit_creation_method
;
Olex2 1.5-alpha
(compiled 2024.02.16 svn.r378c4104 for OlexSys, GUI svn.r6928)
;
_audit_update_record
;
2024-07-22 deposited with the CCDC.	2024-08-19 downloaded from the CCDC.
;
_cell_angle_alpha 87.1280(10)
_cell_angle_beta 75.067(2)
_cell_angle_gamma 85.5970(10)
_cell_formula_units_Z 2
_cell_length_a 11.4936(5)
_cell_length_b 12.2636(5)
_cell_length_c 15.7199(7)
_cell_measurement_reflns_used 9067
_cell_measurement_temperature 100.00
_cell_measurement_theta_max 26.420
_cell_measurement_theta_min 2.537
_cell_volume 2133.56(16)
_computing_cell_refinement 'SAINT v8.40B (Bruker, 2021)'
_computing_data_collection 'APEX3 v2021.10-0 (Bruker, 2021)'
_computing_data_reduction 'SAINT v8.40B (Bruker, 2021)'
_computing_molecular_graphics 'Olex2 1.5-alpha (Dolomanov et al., 2009)'
_computing_publication_material 'Olex2 1.5-alpha (Dolomanov et al., 2009)'
_computing_structure_refinement 'XL  (Sheldrick, 2008)'
_computing_structure_solution 'ShelXT (Sheldrick, 2015)'
_diffrn_ambient_temperature 100.00
_diffrn_detector 'Bruker Photon III area detector'
_diffrn_detector_area_resol_mean 10.5
_diffrn_detector_type 'CMOS area detector'
_diffrn_measured_fraction_theta_full 0.999
_diffrn_measured_fraction_theta_max 0.993
_diffrn_measurement_device 'Kappa Four-Circle Diffractometer'
_diffrn_measurement_device_type 'Bruker D8 Venture'
_diffrn_measurement_method '\w and \f scans'
_diffrn_radiation_monochromator 'Double Bounce Multilayer Mirrors'
_diffrn_radiation_probe x-ray
_diffrn_radiation_type MoK\a
_diffrn_radiation_wavelength 0.71073
_diffrn_radiation_xray_symbol K-L~3~
_diffrn_reflns_av_R_equivalents 0.0404
_diffrn_reflns_av_unetI/netI 0.0188
_diffrn_reflns_Laue_measured_fraction_full 0.999
_diffrn_reflns_Laue_measured_fraction_max 0.993
_diffrn_reflns_limit_h_max 14
_diffrn_reflns_limit_h_min -14
_diffrn_reflns_limit_k_max 15
_diffrn_reflns_limit_k_min -15
_diffrn_reflns_limit_l_max 19
_diffrn_reflns_limit_l_min -19
_diffrn_reflns_number 96743
_diffrn_reflns_point_group_measured_fraction_full 0.999
_diffrn_reflns_point_group_measured_fraction_max 0.993
_diffrn_reflns_theta_full 25.000
_diffrn_reflns_theta_max 26.504
_diffrn_reflns_theta_min 2.480
_diffrn_source 'Micro Focus Rotating Anode'
_diffrn_source_current 50.0
_diffrn_source_power 2.5
_diffrn_source_type 'Bruker TXS'
_diffrn_source_voltage 50.0
_diffrn_standards_number 0
_exptl_absorpt_coefficient_mu 0.616
_exptl_absorpt_correction_T_max 0.0932
_exptl_absorpt_correction_T_min 0.0705
_exptl_absorpt_correction_type multi-scan
_exptl_absorpt_process_details
;
SADABS-2016/2 (Bruker,2016/2) was used for absorption correction.
wR2(int) was 0.0618 before and 0.0499 after correction.
The Ratio of minimum to maximum transmission is 0.7564.
The \l/2 correction factor is Not present.
;
_exptl_crystal_colour red
_exptl_crystal_colour_primary red
_exptl_crystal_density_diffrn 1.448
_exptl_crystal_description block
_exptl_crystal_F_000 961
_exptl_crystal_recrystallization_method 'Re-crystallisation from solvent: THF, C6H6'
_exptl_crystal_size_max 0.132
_exptl_crystal_size_mid 0.086
_exptl_crystal_size_min 0.084
_refine_diff_density_max 0.577
_refine_diff_density_min -0.321
_refine_diff_density_rms 0.047
_refine_ls_extinction_method none
_refine_ls_goodness_of_fit_ref 1.033
_refine_ls_hydrogen_treatment constr
_refine_ls_matrix_type full
_refine_ls_number_parameters 625
_refine_ls_number_reflns 8804
_refine_ls_number_restraints 107
_refine_ls_restrained_S_all 1.041
_refine_ls_R_factor_all 0.0313
_refine_ls_R_factor_gt 0.0282
_refine_ls_shift/su_max 0.003
_refine_ls_shift/su_mean 0.000
_refine_ls_structure_factor_coef Fsqd
_refine_ls_weighting_details 'w=1/[\s^2^(Fo^2^)+(0.0302P)^2^+1.6297P] where P=(Fo^2^+2Fc^2^)/3'
_refine_ls_weighting_scheme calc
_refine_ls_wR_factor_gt 0.0707
_refine_ls_wR_factor_ref 0.0734
_reflns_Friedel_coverage 0.000
_reflns_number_gt 8142
_reflns_number_total 8804
_reflns_threshold_expression 'I > 2\s(I)'
_cod_data_source_file d4sc03364g2.cif
_cod_data_source_block Thomas_JM-293
_cod_depositor_comments
;
The following automatic conversions were performed:

data item '_diffrn_radiation_probe' value 'X-ray' was changed to
'x-ray' in accordance with the
/home/data/users/saulius/crontab/automatic-downloads/rss-feeds/RSC/lib/dictionaries/cif_core.dic
dictionary named 'cif_core.dic' version 2.4.2 last updated on
2011-04-26.

Automatic conversion script
Id: cif_fix_values 8170 2020-07-09 18:12:32Z antanas 

 Adding full bibliography for 1572433--1572439.cif.
;
_cod_database_code 1572438
_shelx_shelxl_version_number 2019/1
_shelx_space_group_comment
;
The symmetry employed for this shelxl refinement is uniquely defined
by the following loop, which should always be used as a source of
symmetry information in preference to the above space-group names.
They are only intended as comments.
;
_olex2_refinement_description
;
1. Fixed Uiso
 At 1.2 times of:
  All C(H) groups, All C(H,H) groups
 At 1.5 times of:
  All C(H,H,H) groups
2. Rigid body (RIGU) restrains
 C1SC, C2SC, C6SC, C3SC, C5SC, C4SC, C2SB, O1SB, C1SB, C4SB, C3SB, O1S, C1S,
 C4S, C2S, C3S
 with sigma for 1-2 distances of 0.001 and sigma for 1-3 distances of 0.001
3. Same fragment restrains
{O1S, C1S, C2S, C3S, C4S} sigma for 1-2: 0.02, 1-3: 0.02
as in
{O1SB, C1SB, C2SB, C3SB, C4SB}
4. Others
 1*[Sof(O1S)+Sof(C1S)+Sof(H1SA)+Sof(H1SB)+Sof(C2S)+Sof(H2SA)+Sof(H2SB)+
 Sof(C3S)+Sof(H3SA)+Sof(H3SB)+Sof(C4S)+Sof(H4SA)+Sof(H4SB)]+1*[Sof(O1SB)+
 Sof(C1SB)+Sof(H1SC)+Sof(H1SD)+Sof(C2SB)+Sof(H2SC)+Sof(H2SD)+Sof(C3SB)+
 Sof(H3SC)+Sof(H3SD)+Sof(C4SB)+Sof(H4SC)+Sof(H4SD)]+1*[Sof(C1SC)+Sof(H1SE)+
 Sof(C2SC)+Sof(H2SE)+Sof(C3SC)+Sof(H3SE)+Sof(C4SC)+Sof(H4SE)+Sof(C5SC)+
 Sof(H5SC)+Sof(C6SC)+Sof(H6SC)]=1 with esd of 0
 Sof(O1S)=Sof(C1S)=Sof(H1SA)=Sof(H1SB)=Sof(C2S)=Sof(H2SA)=Sof(H2SB)=Sof(C3S)=
 Sof(H3SA)=Sof(H3SB)=Sof(C4S)=Sof(H4SA)=Sof(H4SB)=FVAR(1)
 Sof(O1SB)=Sof(C1SB)=Sof(H1SC)=Sof(H1SD)=Sof(C2SB)=Sof(H2SC)=Sof(H2SD)=
 Sof(C3SB)=Sof(H3SC)=Sof(H3SD)=Sof(C4SB)=Sof(H4SC)=Sof(H4SD)=FVAR(2)
 Sof(C1SC)=Sof(H1SE)=Sof(C2SC)=Sof(H2SE)=Sof(C3SC)=Sof(H3SE)=Sof(C4SC)=
 Sof(H4SE)=Sof(C5SC)=Sof(H5SC)=Sof(C6SC)=Sof(H6SC)=FVAR(3)
5.a Secondary CH2 refined with riding coordinates:
 C1S(H1SA,H1SB), C2S(H2SA,H2SB), C3S(H3SA,H3SB), C4S(H4SA,H4SB), C1SB(H1SC,
 H1SD), C2SB(H2SC,H2SD), C3SB(H3SC,H3SD), C4SB(H4SC,H4SD)
5.b Aromatic/amide H refined with riding coordinates:
 C1(H1), C2(H2), C5(H5), C6(H6), C7(H7), C8(H8), C11(H11), C12(H12), C13(H13),
 C14(H14), C19(H19), C20(H20), C21(H21), C22(H22), C23(H23), C25(H25), C26(H26),
  C27(H27), C28(H28), C29(H29), C31(H31), C32(H32), C33(H33), C34(H34),
 C35(H35), C37(H37), C38(H38), C39(H39), C40(H40), C41(H41), C1SC(H1SE),
 C2SC(H2SE), C3SC(H3SE), C4SC(H4SE), C5SC(H5SC), C6SC(H6SC)
5.c Fitted hexagon refined as free rotating group:
 C1SC(C2SC,C3SC,C4SC,C5SC,C6SC)
5.d Idealised Me refined as rotating group:
 C15(H15A,H15B,H15C), C16(H16A,H16B,H16C), C17(H17A,H17B,H17C)
;
_olex2_submission_special_instructions 'No special instructions were received'

loop_
_space_group_symop_operation_xyz
'x, y, z'
'-x, -y, -z'

loop_
_atom_site_label
_atom_site_type_symbol
_atom_site_fract_x
_atom_site_fract_y
_atom_site_fract_z
_atom_site_U_iso_or_equiv
_atom_site_adp_type
_atom_site_occupancy
_atom_site_site_symmetry_order
_atom_site_calc_flag
_atom_site_refinement_flags_posn
_atom_site_refinement_flags_adp
_atom_site_refinement_flags_occupancy
_atom_site_disorder_assembly
_atom_site_disorder_group
Co1 Co 0.19963(2) 0.30580(2) 0.79750(2) 0.01584(6) Uani 1 1 d . . . . .
P1 P 0.05177(4) 0.43619(3) 0.80088(3) 0.02010(9) Uani 1 1 d . . . . .
P2 P 0.32838(3) 0.35934(3) 0.67649(2) 0.01731(8) Uani 1 1 d . . . . .
P3 P 0.13233(3) 0.15879(3) 0.75910(2) 0.01565(8) Uani 1 1 d . . . . .
N1 N 0.29867(12) 0.37088(11) 0.85633(9) 0.0205(3) Uani 1 1 d . . . . .
N2 N 0.13298(12) 0.24698(10) 0.91164(8) 0.0193(3) Uani 1 1 d . . . . .
C1 C 0.26984(15) 0.35273(14) 0.94459(11) 0.0248(3) Uani 1 1 d . . . . .
H1 H 0.309525 0.384791 0.982218 0.030 Uiso 1 1 calc R U . . .
C2 C 0.17793(15) 0.28371(14) 0.97527(10) 0.0242(3) Uani 1 1 d . . . . .
H2 H 0.148854 0.263801 1.035811 0.029 Uiso 1 1 calc R U . . .
C3 C 0.39073(14) 0.44005(13) 0.81401(11) 0.0214(3) Uani 1 1 d . . . . .
C4 C 0.42080(14) 0.44221(12) 0.72180(10) 0.0201(3) Uani 1 1 d . . . . .
C5 C 0.51753(15) 0.50043(13) 0.67356(12) 0.0251(3) Uani 1 1 d . . . . .
H5 H 0.540075 0.498827 0.611074 0.030 Uiso 1 1 calc R U . . .
C6 C 0.58054(16) 0.56055(14) 0.71707(12) 0.0294(4) Uani 1 1 d . . . . .
H6 H 0.646526 0.600009 0.684544 0.035 Uiso 1 1 calc R U . . .
C7 C 0.54663(16) 0.56277(15) 0.80853(13) 0.0315(4) Uani 1 1 d . . . . .
H7 H 0.588240 0.605920 0.838078 0.038 Uiso 1 1 calc R U . . .
C8 C 0.45294(16) 0.50292(14) 0.85729(12) 0.0285(4) Uani 1 1 d . . . . .
H8 H 0.431156 0.504635 0.919779 0.034 Uiso 1 1 calc R U . . .
C9 C 0.03419(14) 0.18002(12) 0.93070(10) 0.0190(3) Uani 1 1 d . . . . .
C10 C 0.01384(14) 0.13088(12) 0.85753(10) 0.0185(3) Uani 1 1 d . . . . .
C11 C -0.07993(14) 0.06218(12) 0.86773(10) 0.0207(3) Uani 1 1 d . . . . .
H11 H -0.092154 0.027553 0.818292 0.025 Uiso 1 1 calc R U . . .
C12 C -0.15559(14) 0.04475(13) 0.95114(11) 0.0236(3) Uani 1 1 d . . . . .
H12 H -0.220451 -0.001405 0.958769 0.028 Uiso 1 1 calc R U . . .
C13 C -0.13652(15) 0.09466(13) 1.02326(11) 0.0246(3) Uani 1 1 d . . . . .
H13 H -0.189254 0.082624 1.079824 0.030 Uiso 1 1 calc R U . . .
C14 C -0.04196(15) 0.16179(13) 1.01441(10) 0.0226(3) Uani 1 1 d . . . . .
H14 H -0.029197 0.194786 1.064377 0.027 Uiso 1 1 calc R U . . .
C15 C 0.10256(18) 0.57086(15) 0.80884(15) 0.0396(5) Uani 1 1 d . . . . .
H15A H 0.137729 0.571221 0.859368 0.059 Uiso 1 1 calc R U . . .
H15B H 0.033847 0.625209 0.816688 0.059 Uiso 1 1 calc R U . . .
H15C H 0.163529 0.588894 0.754777 0.059 Uiso 1 1 calc R U . . .
C16 C -0.0698(2) 0.42936(18) 0.90052(15) 0.0505(6) Uani 1 1 d . . . . .
H16A H -0.113179 0.363559 0.900693 0.076 Uiso 1 1 calc R U . . .
H16B H -0.125619 0.494336 0.902671 0.076 Uiso 1 1 calc R U . . .
H16C H -0.036359 0.426506 0.952029 0.076 Uiso 1 1 calc R U . . .
C17 C -0.0321(2) 0.45895(17) 0.71781(15) 0.0456(5) Uani 1 1 d . . . . .
H17A H 0.022521 0.480796 0.661723 0.068 Uiso 1 1 calc R U . . .
H17B H -0.095956 0.517032 0.736238 0.068 Uiso 1 1 calc R U . . .
H17C H -0.068310 0.391340 0.710552 0.068 Uiso 1 1 calc R U . . .
C18 C 0.43986(14) 0.25996(13) 0.61246(10) 0.0215(3) Uani 1 1 d . . . . .
C19 C 0.51540(15) 0.20109(14) 0.65721(12) 0.0272(4) Uani 1 1 d . . . . .
H19 H 0.510007 0.216707 0.716736 0.033 Uiso 1 1 calc R U . . .
C20 C 0.59847(17) 0.11986(15) 0.61590(15) 0.0376(5) Uani 1 1 d . . . . .
H20 H 0.649194 0.079657 0.647099 0.045 Uiso 1 1 calc R U . . .
C21 C 0.60697(18) 0.09783(17) 0.52914(16) 0.0455(6) Uani 1 1 d . . . . .
H21 H 0.663630 0.042186 0.500651 0.055 Uiso 1 1 calc R U . . .
C22 C 0.53370(19) 0.15612(19) 0.48372(14) 0.0443(5) Uani 1 1 d . . . . .
H22 H 0.540270 0.140417 0.424035 0.053 Uiso 1 1 calc R U . . .
C23 C 0.45004(16) 0.23791(16) 0.52453(12) 0.0319(4) Uani 1 1 d . . . . .
H23 H 0.400272 0.278382 0.492717 0.038 Uiso 1 1 calc R U . . .
C24 C 0.27591(14) 0.44484(13) 0.59356(10) 0.0213(3) Uani 1 1 d . . . . .
C25 C 0.29598(15) 0.55567(13) 0.57903(11) 0.0251(3) Uani 1 1 d . . . . .
H25 H 0.342016 0.589519 0.611285 0.030 Uiso 1 1 calc R U . . .
C26 C 0.24857(18) 0.61680(14) 0.51725(12) 0.0321(4) Uani 1 1 d . . . . .
H26 H 0.261646 0.692518 0.508064 0.039 Uiso 1 1 calc R U . . .
C27 C 0.18253(17) 0.56807(15) 0.46910(12) 0.0316(4) Uani 1 1 d . . . . .
H27 H 0.151102 0.610185 0.426698 0.038 Uiso 1 1 calc R U . . .
C28 C 0.16229(16) 0.45797(15) 0.48274(12) 0.0300(4) Uani 1 1 d . . . . .
H28 H 0.117700 0.424218 0.449350 0.036 Uiso 1 1 calc R U . . .
C29 C 0.20736(16) 0.39716(14) 0.54534(11) 0.0271(4) Uani 1 1 d . . . . .
H29 H 0.191498 0.322091 0.555654 0.033 Uiso 1 1 calc R U . . .
C30 C 0.23135(14) 0.03349(12) 0.75488(10) 0.0193(3) Uani 1 1 d . . . . .
C31 C 0.19454(16) -0.06545(13) 0.73286(10) 0.0247(3) Uani 1 1 d . . . . .
H31 H 0.121512 -0.066889 0.715342 0.030 Uiso 1 1 calc R U . . .
C32 C 0.26599(18) -0.16147(14) 0.73693(12) 0.0335(4) Uani 1 1 d . . . . .
H32 H 0.241049 -0.228859 0.722757 0.040 Uiso 1 1 calc R U . . .
C33 C 0.37378(18) -0.15955(16) 0.76162(12) 0.0375(5) Uani 1 1 d . . . . .
H33 H 0.422534 -0.225323 0.763587 0.045 Uiso 1 1 calc R U . . .
C34 C 0.40965(16) -0.06237(16) 0.78316(12) 0.0334(4) Uani 1 1 d . . . . .
H34 H 0.483485 -0.061001 0.799573 0.040 Uiso 1 1 calc R U . . .
C35 C 0.33776(15) 0.03416(14) 0.78094(11) 0.0249(3) Uani 1 1 d . . . . .
H35 H 0.361817 0.100737 0.797378 0.030 Uiso 1 1 calc R U . . .
C36 C 0.07356(14) 0.14763(12) 0.66360(10) 0.0196(3) Uani 1 1 d . . . . .
C37 C -0.04718(15) 0.17149(13) 0.66509(12) 0.0260(3) Uani 1 1 d . . . . .
H37 H -0.104156 0.190072 0.718682 0.031 Uiso 1 1 calc R U . . .
C38 C -0.08427(18) 0.16801(15) 0.58749(14) 0.0356(4) Uani 1 1 d . . . . .
H38 H -0.167024 0.182818 0.588703 0.043 Uiso 1 1 calc R U . . .
C39 C -0.0016(2) 0.14318(15) 0.50886(13) 0.0395(5) Uani 1 1 d . . . . .
H39 H -0.027514 0.142376 0.456202 0.047 Uiso 1 1 calc R U . . .
C40 C 0.1184(2) 0.11959(14) 0.50662(12) 0.0347(4) Uani 1 1 d . . . . .
H40 H 0.175069 0.102578 0.452544 0.042 Uiso 1 1 calc R U . . .
C41 C 0.15600(17) 0.12080(13) 0.58377(10) 0.0254(3) Uani 1 1 d . . . . .
H41 H 0.238423 0.103258 0.582346 0.031 Uiso 1 1 calc R U . . .
O1S O 0.5284(3) 0.1973(3) 0.8622(2) 0.0420(8) Uani 0.469(3) 1 d D . P A 1
C1S C 0.5012(5) 0.1334(4) 0.9426(3) 0.0417(10) Uani 0.469(3) 1 d D . P A 1
H1SA H 0.546811 0.061231 0.934453 0.050 Uiso 0.469(3) 1 calc R U P A 1
H1SB H 0.413918 0.121381 0.960964 0.050 Uiso 0.469(3) 1 calc R U P A 1
C2S C 0.5362(8) 0.1949(7) 1.0116(4) 0.0401(15) Uani 0.469(3) 1 d D . P A 1
H2SA H 0.464085 0.227246 1.054013 0.048 Uiso 0.469(3) 1 calc R U P A 1
H2SB H 0.584126 0.146626 1.044119 0.048 Uiso 0.469(3) 1 calc R U P A 1
C3S C 0.6101(7) 0.2818(6) 0.9592(4) 0.0501(18) Uani 0.469(3) 1 d D . P A 1
H3SA H 0.687841 0.283407 0.975120 0.060 Uiso 0.469(3) 1 calc R U P A 1
H3SB H 0.566317 0.354664 0.969175 0.060 Uiso 0.469(3) 1 calc R U P A 1
C4S C 0.6312(8) 0.2488(9) 0.8602(5) 0.0405(13) Uani 0.469(3) 1 d D . P A 1
H4SA H 0.638975 0.314104 0.819987 0.049 Uiso 0.469(3) 1 calc R U P A 1
H4SB H 0.704237 0.198633 0.841650 0.049 Uiso 0.469(3) 1 calc R U P A 1
O1SB O 0.5354(5) 0.3153(5) 0.9986(4) 0.0490(12) Uani 0.314(3) 1 d D . P B 2
C1SB C 0.5123(12) 0.2009(10) 0.9996(6) 0.046(2) Uani 0.314(3) 1 d D . P B 2
H1SC H 0.425440 0.189880 1.023924 0.055 Uiso 0.314(3) 1 calc R U P B 2
H1SD H 0.559271 0.156073 1.034885 0.055 Uiso 0.314(3) 1 calc R U P B 2
C2SB C 0.5542(7) 0.1714(6) 0.9007(5) 0.0437(14) Uani 0.314(3) 1 d D . P B 2
H2SC H 0.588384 0.094878 0.892903 0.052 Uiso 0.314(3) 1 calc R U P B 2
H2SD H 0.488155 0.184114 0.870828 0.052 Uiso 0.314(3) 1 calc R U P B 2
C3SB C 0.6502(15) 0.2529(14) 0.8695(7) 0.048(3) Uani 0.314(3) 1 d D . P B 2
H3SC H 0.730612 0.213427 0.850881 0.058 Uiso 0.314(3) 1 calc R U P B 2
H3SD H 0.634976 0.296380 0.818231 0.058 Uiso 0.314(3) 1 calc R U P B 2
C4SB C 0.6481(9) 0.3233(8) 0.9388(6) 0.055(2) Uani 0.314(3) 1 d D . P B 2
H4SC H 0.713579 0.300263 0.967483 0.066 Uiso 0.314(3) 1 calc R U P B 2
H4SD H 0.658532 0.399595 0.915935 0.066 Uiso 0.314(3) 1 calc R U P B 2
C1SC C 0.6279(10) 0.1701(9) 0.8467(5) 0.070(3) Uani 0.216(3) 1 d G . P C 3
H1SE H 0.654792 0.146089 0.787880 0.084 Uiso 0.216(3) 1 calc R U P C 3
C2SC C 0.6617(13) 0.2693(10) 0.8684(8) 0.058(4) Uani 0.216(3) 1 d G . P C 3
H2SE H 0.711665 0.313201 0.824464 0.069 Uiso 0.216(3) 1 calc R U P C 3
C3SC C 0.6223(14) 0.3044(9) 0.9545(9) 0.072(6) Uani 0.216(3) 1 d G . P C 3
H3SE H 0.645417 0.372255 0.969305 0.086 Uiso 0.216(3) 1 calc R U P C 3
C4SC C 0.5492(11) 0.2402(11) 1.0188(6) 0.061(3) Uani 0.216(3) 1 d G . P C 3
H4SE H 0.522294 0.264197 1.077563 0.073 Uiso 0.216(3) 1 calc R U P C 3
C5SC C 0.5154(9) 0.1410(9) 0.9970(6) 0.062(3) Uani 0.216(3) 1 d G . P C 3
H5SC H 0.465420 0.097086 1.040981 0.074 Uiso 0.216(3) 1 calc R U P C 3
C6SC C 0.5548(10) 0.1059(8) 0.9110(7) 0.071(3) Uani 0.216(3) 1 d G . P C 3
H6SC H 0.531667 0.038030 0.896140 0.085 Uiso 0.216(3) 1 calc R U P C 3
P1A P -0.19269(4) -0.19669(3) 0.76329(3) 0.02551(10) Uani 1 1 d . . . . .
F1A F -0.22216(11) -0.30738(9) 0.82227(7) 0.0385(3) Uani 1 1 d . . . . .
F2A F -0.07619(10) -0.18968(9) 0.80077(8) 0.0413(3) Uani 1 1 d . . . . .
F3A F -0.26869(12) -0.12544(10) 0.84340(8) 0.0497(3) Uani 1 1 d . . . . .
F4A F -0.30995(14) -0.20389(11) 0.72898(12) 0.0700(5) Uani 1 1 d . . . . .
F5A F -0.16002(13) -0.08691(9) 0.70564(7) 0.0463(3) Uani 1 1 d . . . . .
F6A F -0.11553(15) -0.26868(10) 0.68463(8) 0.0570(4) Uani 1 1 d . . . . .

loop_
_atom_site_aniso_label
_atom_site_aniso_U_11
_atom_site_aniso_U_22
_atom_site_aniso_U_33
_atom_site_aniso_U_23
_atom_site_aniso_U_13
_atom_site_aniso_U_12
Co1 0.01807(11) 0.01544(10) 0.01434(10) -0.00126(7) -0.00438(8) -0.00180(7)
P1 0.0212(2) 0.01688(19) 0.0216(2) -0.00250(15) -0.00463(16) 0.00066(15)
P2 0.01855(19) 0.01678(18) 0.01686(18) -0.00055(14) -0.00452(15) -0.00270(14)
P3 0.01739(18) 0.01499(18) 0.01433(17) -0.00090(13) -0.00349(14) -0.00113(14)
N1 0.0222(7) 0.0205(6) 0.0201(6) -0.0026(5) -0.0073(5) -0.0023(5)
N2 0.0221(7) 0.0194(6) 0.0161(6) -0.0014(5) -0.0045(5) -0.0010(5)
C1 0.0291(9) 0.0282(8) 0.0198(8) -0.0049(6) -0.0097(7) -0.0038(7)
C2 0.0287(8) 0.0279(8) 0.0164(7) -0.0016(6) -0.0066(6) -0.0019(7)
C3 0.0204(8) 0.0184(7) 0.0264(8) -0.0026(6) -0.0079(6) -0.0006(6)
C4 0.0192(7) 0.0172(7) 0.0247(8) -0.0022(6) -0.0068(6) -0.0008(6)
C5 0.0224(8) 0.0230(8) 0.0293(9) -0.0013(6) -0.0046(7) -0.0031(6)
C6 0.0235(8) 0.0243(8) 0.0405(10) -0.0018(7) -0.0066(7) -0.0071(7)
C7 0.0303(9) 0.0286(9) 0.0405(10) -0.0067(8) -0.0151(8) -0.0080(7)
C8 0.0313(9) 0.0283(9) 0.0293(9) -0.0047(7) -0.0119(7) -0.0065(7)
C9 0.0198(7) 0.0170(7) 0.0191(7) 0.0007(6) -0.0042(6) 0.0015(6)
C10 0.0194(7) 0.0174(7) 0.0169(7) 0.0001(5) -0.0021(6) 0.0009(6)
C11 0.0217(8) 0.0185(7) 0.0210(8) -0.0002(6) -0.0042(6) -0.0007(6)
C12 0.0201(8) 0.0214(8) 0.0271(8) 0.0035(6) -0.0028(6) -0.0021(6)
C13 0.0234(8) 0.0260(8) 0.0200(8) 0.0044(6) 0.0006(6) 0.0016(6)
C14 0.0263(8) 0.0230(8) 0.0171(7) 0.0000(6) -0.0040(6) 0.0021(6)
C15 0.0339(10) 0.0201(9) 0.0635(14) -0.0115(8) -0.0093(9) 0.0015(7)
C16 0.0405(12) 0.0419(12) 0.0486(13) 0.0111(10) 0.0173(10) 0.0180(9)
C17 0.0535(13) 0.0390(11) 0.0541(13) -0.0188(10) -0.0357(11) 0.0227(10)
C18 0.0201(7) 0.0204(7) 0.0217(8) -0.0031(6) 0.0009(6) -0.0062(6)
C19 0.0239(8) 0.0234(8) 0.0298(9) 0.0018(7) 0.0012(7) -0.0024(6)
C20 0.0242(9) 0.0253(9) 0.0553(12) 0.0012(8) 0.0035(8) -0.0002(7)
C21 0.0291(10) 0.0327(10) 0.0640(14) -0.0219(10) 0.0115(10) -0.0025(8)
C22 0.0355(11) 0.0541(13) 0.0384(11) -0.0263(10) 0.0072(9) -0.0127(9)
C23 0.0270(9) 0.0408(10) 0.0265(9) -0.0093(7) -0.0010(7) -0.0085(8)
C24 0.0211(8) 0.0227(8) 0.0192(7) 0.0029(6) -0.0040(6) -0.0028(6)
C25 0.0284(9) 0.0231(8) 0.0249(8) 0.0003(6) -0.0086(7) -0.0024(6)
C26 0.0404(10) 0.0222(8) 0.0357(10) 0.0054(7) -0.0144(8) -0.0026(7)
C27 0.0345(10) 0.0327(9) 0.0301(9) 0.0070(7) -0.0147(8) 0.0002(7)
C28 0.0297(9) 0.0348(10) 0.0293(9) 0.0037(7) -0.0139(7) -0.0066(7)
C29 0.0289(9) 0.0263(8) 0.0284(9) 0.0047(7) -0.0112(7) -0.0070(7)
C30 0.0218(7) 0.0177(7) 0.0153(7) 0.0019(5) 0.0001(6) 0.0007(6)
C31 0.0307(9) 0.0200(8) 0.0211(8) -0.0005(6) -0.0027(7) -0.0016(6)
C32 0.0479(11) 0.0183(8) 0.0284(9) -0.0012(7) 0.0000(8) 0.0020(8)
C33 0.0399(11) 0.0300(10) 0.0320(10) 0.0075(8) 0.0034(8) 0.0152(8)
C34 0.0236(9) 0.0382(10) 0.0328(10) 0.0108(8) -0.0018(7) 0.0057(7)
C35 0.0218(8) 0.0258(8) 0.0244(8) 0.0055(6) -0.0024(6) -0.0012(6)
C36 0.0273(8) 0.0138(7) 0.0196(7) 0.0010(5) -0.0091(6) -0.0044(6)
C37 0.0268(8) 0.0224(8) 0.0310(9) 0.0067(7) -0.0114(7) -0.0065(6)
C38 0.0397(10) 0.0279(9) 0.0496(12) 0.0129(8) -0.0298(9) -0.0129(8)
C39 0.0722(15) 0.0246(9) 0.0342(10) 0.0046(7) -0.0346(10) -0.0117(9)
C40 0.0625(13) 0.0225(8) 0.0221(8) -0.0023(7) -0.0167(9) -0.0004(8)
C41 0.0378(9) 0.0185(8) 0.0203(8) -0.0017(6) -0.0082(7) -0.0003(7)
O1S 0.0402(17) 0.0525(18) 0.0340(15) 0.0023(12) -0.0123(12) -0.0003(13)
C1S 0.039(2) 0.051(2) 0.0360(18) 0.0027(15) -0.0118(16) -0.0043(18)
C2S 0.032(3) 0.055(3) 0.0342(17) 0.0003(16) -0.0101(15) -0.005(2)
C3S 0.048(4) 0.059(3) 0.048(2) 0.0057(18) -0.0181(18) -0.014(3)
C4S 0.030(2) 0.047(3) 0.044(2) 0.0079(17) -0.0137(15) 0.0063(18)
O1SB 0.040(2) 0.063(3) 0.049(2) 0.008(2) -0.0185(19) -0.0117(19)
C1SB 0.035(4) 0.065(3) 0.042(3) 0.013(2) -0.016(2) -0.011(3)
C2SB 0.040(3) 0.053(3) 0.042(3) 0.018(2) -0.020(2) -0.003(2)
C3SB 0.036(5) 0.054(4) 0.053(3) 0.020(3) -0.014(3) -0.003(4)
C4SB 0.040(3) 0.067(4) 0.059(3) 0.013(3) -0.013(2) -0.010(3)
C1SC 0.065(7) 0.071(6) 0.079(5) 0.006(4) -0.029(4) -0.001(4)
C2SC 0.033(6) 0.061(6) 0.083(5) 0.007(4) -0.030(4) 0.015(4)
C3SC 0.062(13) 0.070(7) 0.085(5) 0.004(4) -0.024(5) -0.007(7)
C4SC 0.045(6) 0.063(6) 0.080(5) 0.003(4) -0.027(4) 0.003(5)
C5SC 0.051(6) 0.063(6) 0.077(5) 0.006(4) -0.030(4) 0.000(5)
C6SC 0.069(7) 0.070(6) 0.078(5) 0.003(4) -0.028(4) -0.005(5)
P1A 0.0319(2) 0.0214(2) 0.0264(2) -0.00101(17) -0.01234(18) -0.00441(17)
F1A 0.0463(7) 0.0305(6) 0.0420(6) 0.0077(5) -0.0148(5) -0.0157(5)
F2A 0.0366(6) 0.0340(6) 0.0604(8) 0.0047(5) -0.0241(6) -0.0096(5)
F3A 0.0491(7) 0.0414(7) 0.0500(7) -0.0133(6) 0.0056(6) -0.0039(6)
F4A 0.0772(10) 0.0389(7) 0.1234(14) -0.0034(8) -0.0787(10) -0.0048(7)
F5A 0.0867(10) 0.0250(6) 0.0316(6) 0.0043(4) -0.0225(6) -0.0102(6)
F6A 0.0980(11) 0.0309(6) 0.0335(6) -0.0088(5) -0.0004(7) -0.0017(7)

loop_
_atom_type_symbol
_atom_type_description
_atom_type_scat_dispersion_real
_atom_type_scat_dispersion_imag
_atom_type_scat_source
C C 0.0033 0.0016 'International Tables Vol C Tables 4.2.6.8 and 6.1.1.4'
H H 0.0000 0.0000 'International Tables Vol C Tables 4.2.6.8 and 6.1.1.4'
Co Co 0.3494 0.9721 'International Tables Vol C Tables 4.2.6.8 and 6.1.1.4'
F F 0.0171 0.0103 'International Tables Vol C Tables 4.2.6.8 and 6.1.1.4'
N N 0.0061 0.0033 'International Tables Vol C Tables 4.2.6.8 and 6.1.1.4'
O O 0.0106 0.0060 'International Tables Vol C Tables 4.2.6.8 and 6.1.1.4'
P P 0.1023 0.0942 'International Tables Vol C Tables 4.2.6.8 and 6.1.1.4'

loop_
_exptl_crystal_face_index_h
_exptl_crystal_face_index_k
_exptl_crystal_face_index_l
_exptl_crystal_face_perp_dist
-1.00 0.00 0.00 0.0090
-1.00 0.00 -1.00 0.0110
0.00 0.00 1.00 0.0530
0.00 0.00 -1.00 0.0130
0.00 1.00 0.00 0.0420
0.00 -1.00 0.00 0.0260
1.00 0.00 0.00 0.0600
1.00 0.00 1.00 0.0590

loop_
_geom_angle_atom_site_label_1
_geom_angle_atom_site_label_2
_geom_angle_atom_site_label_3
_geom_angle
_geom_angle_site_symmetry_1
_geom_angle_site_symmetry_3
_geom_angle_publ_flag
P2 Co1 P1 99.005(16) . . ?
P3 Co1 P1 104.945(17) . . ?
P3 Co1 P2 103.546(16) . . ?
N1 Co1 P1 102.17(4) . . ?
N1 Co1 P2 85.19(4) . . ?
N1 Co1 P3 149.68(4) . . ?
N1 Co1 N2 82.19(6) . . ?
N2 Co1 P1 95.58(4) . . ?
N2 Co1 P2 162.43(4) . . ?
N2 Co1 P3 81.93(4) . . ?
C15 P1 Co1 111.41(7) . . ?
C16 P1 Co1 113.00(7) . . ?
C16 P1 C15 100.85(11) . . ?
C17 P1 Co1 124.89(7) . . ?
C17 P1 C15 102.45(10) . . ?
C17 P1 C16 101.16(12) . . ?
C4 P2 Co1 100.57(5) . . ?
C4 P2 C18 102.66(7) . . ?
C4 P2 C24 106.86(7) . . ?
C18 P2 Co1 119.96(5) . . ?
C24 P2 Co1 120.29(5) . . ?
C24 P2 C18 104.29(7) . . ?
C10 P3 Co1 100.44(5) . . ?
C10 P3 C30 101.03(7) . . ?
C30 P3 Co1 115.92(5) . . ?
C36 P3 Co1 125.86(5) . . ?
C36 P3 C10 108.62(7) . . ?
C36 P3 C30 102.22(7) . . ?
C1 N1 Co1 114.65(11) . . ?
C1 N1 C3 121.55(13) . . ?
C3 N1 Co1 123.65(10) . . ?
C2 N2 Co1 114.69(11) . . ?
C2 N2 C9 122.23(13) . . ?
C9 N2 Co1 122.68(10) . . ?
N1 C1 H1 122.9 . . ?
N1 C1 C2 114.21(14) . . ?
C2 C1 H1 122.9 . . ?
N2 C2 C1 113.96(14) . . ?
N2 C2 H2 123.0 . . ?
C1 C2 H2 123.0 . . ?
C4 C3 N1 115.74(14) . . ?
C8 C3 N1 124.96(15) . . ?
C8 C3 C4 119.30(15) . . ?
C3 C4 P2 113.54(11) . . ?
C5 C4 P2 126.09(13) . . ?
C5 C4 C3 120.30(15) . . ?
C4 C5 H5 120.0 . . ?
C6 C5 C4 119.91(16) . . ?
C6 C5 H5 120.0 . . ?
C5 C6 H6 120.2 . . ?
C5 C6 C7 119.66(16) . . ?
C7 C6 H6 120.2 . . ?
C6 C7 H7 119.5 . . ?
C8 C7 C6 121.00(16) . . ?
C8 C7 H7 119.5 . . ?
C3 C8 H8 120.2 . . ?
C7 C8 C3 119.69(16) . . ?
C7 C8 H8 120.2 . . ?
C10 C9 N2 115.05(13) . . ?
C14 C9 N2 125.10(14) . . ?
C14 C9 C10 119.84(14) . . ?
C9 C10 P3 110.73(11) . . ?
C11 C10 P3 128.33(12) . . ?
C11 C10 C9 120.60(14) . . ?
C10 C11 H11 120.4 . . ?
C10 C11 C12 119.23(15) . . ?
C12 C11 H11 120.4 . . ?
C11 C12 H12 119.9 . . ?
C13 C12 C11 120.13(15) . . ?
C13 C12 H12 119.9 . . ?
C12 C13 H13 119.3 . . ?
C12 C13 C14 121.32(15) . . ?
C14 C13 H13 119.3 . . ?
C9 C14 H14 120.6 . . ?
C13 C14 C9 118.85(15) . . ?
C13 C14 H14 120.6 . . ?
P1 C15 H15A 109.5 . . ?
P1 C15 H15B 109.5 . . ?
P1 C15 H15C 109.5 . . ?
H15A C15 H15B 109.5 . . ?
H15A C15 H15C 109.5 . . ?
H15B C15 H15C 109.5 . . ?
P1 C16 H16A 109.5 . . ?
P1 C16 H16B 109.5 . . ?
P1 C16 H16C 109.5 . . ?
H16A C16 H16B 109.5 . . ?
H16A C16 H16C 109.5 . . ?
H16B C16 H16C 109.5 . . ?
P1 C17 H17A 109.5 . . ?
P1 C17 H17B 109.5 . . ?
P1 C17 H17C 109.5 . . ?
H17A C17 H17B 109.5 . . ?
H17A C17 H17C 109.5 . . ?
H17B C17 H17C 109.5 . . ?
C19 C18 P2 116.36(12) . . ?
C19 C18 C23 119.21(16) . . ?
C23 C18 P2 124.40(14) . . ?
C18 C19 H19 119.6 . . ?
C20 C19 C18 120.78(18) . . ?
C20 C19 H19 119.6 . . ?
C19 C20 H20 120.2 . . ?
C21 C20 C19 119.6(2) . . ?
C21 C20 H20 120.2 . . ?
C20 C21 H21 119.8 . . ?
C22 C21 C20 120.33(18) . . ?
C22 C21 H21 119.8 . . ?
C21 C22 H22 119.7 . . ?
C21 C22 C23 120.58(19) . . ?
C23 C22 H22 119.7 . . ?
C18 C23 H23 120.2 . . ?
C22 C23 C18 119.52(19) . . ?
C22 C23 H23 120.2 . . ?
C25 C24 P2 123.29(12) . . ?
C25 C24 C29 118.78(15) . . ?
C29 C24 P2 117.86(12) . . ?
C24 C25 H25 120.0 . . ?
C26 C25 C24 120.03(16) . . ?
C26 C25 H25 120.0 . . ?
C25 C26 H26 119.7 . . ?
C27 C26 C25 120.51(16) . . ?
C27 C26 H26 119.7 . . ?
C26 C27 H27 120.0 . . ?
C28 C27 C26 120.01(16) . . ?
C28 C27 H27 120.0 . . ?
C27 C28 H28 120.1 . . ?
C27 C28 C29 119.74(16) . . ?
C29 C28 H28 120.1 . . ?
C24 C29 H29 119.5 . . ?
C28 C29 C24 120.92(16) . . ?
C28 C29 H29 119.5 . . ?
C31 C30 P3 120.00(12) . . ?
C35 C30 P3 120.11(12) . . ?
C35 C30 C31 119.64(15) . . ?
C30 C31 H31 120.3 . . ?
C32 C31 C30 119.37(17) . . ?
C32 C31 H31 120.3 . . ?
C31 C32 H32 119.7 . . ?
C31 C32 C33 120.51(17) . . ?
C33 C32 H32 119.7 . . ?
C32 C33 H33 120.0 . . ?
C34 C33 C32 119.97(16) . . ?
C34 C33 H33 120.0 . . ?
C33 C34 H34 119.9 . . ?
C33 C34 C35 120.10(18) . . ?
C35 C34 H34 119.9 . . ?
C30 C35 C34 120.38(17) . . ?
C30 C35 H35 119.8 . . ?
C34 C35 H35 119.8 . . ?
C37 C36 P3 122.98(13) . . ?
C37 C36 C41 119.15(15) . . ?
C41 C36 P3 117.72(12) . . ?
C36 C37 H37 120.2 . . ?
C36 C37 C38 119.69(17) . . ?
C38 C37 H37 120.2 . . ?
C37 C38 H38 119.7 . . ?
C39 C38 C37 120.55(18) . . ?
C39 C38 H38 119.7 . . ?
C38 C39 H39 119.9 . . ?
C40 C39 C38 120.21(17) . . ?
C40 C39 H39 119.9 . . ?
C39 C40 H40 120.1 . . ?
C39 C40 C41 119.76(18) . . ?
C41 C40 H40 120.1 . . ?
C36 C41 H41 119.7 . . ?
C40 C41 C36 120.61(17) . . ?
C40 C41 H41 119.7 . . ?
C4S O1S C1S 106.7(5) . . ?
O1S C1S H1SA 110.1 . . ?
O1S C1S H1SB 110.1 . . ?
O1S C1S C2S 107.8(5) . . ?
H1SA C1S H1SB 108.5 . . ?
C2S C1S H1SA 110.1 . . ?
C2S C1S H1SB 110.1 . . ?
C1S C2S H2SA 111.1 . . ?
C1S C2S H2SB 111.1 . . ?
H2SA C2S H2SB 109.1 . . ?
C3S C2S C1S 103.2(5) . . ?
C3S C2S H2SA 111.1 . . ?
C3S C2S H2SB 111.1 . . ?
C2S C3S H3SA 110.8 . . ?
C2S C3S H3SB 110.8 . . ?
C2S C3S C4S 104.5(6) . . ?
H3SA C3S H3SB 108.9 . . ?
C4S C3S H3SA 110.8 . . ?
C4S C3S H3SB 110.8 . . ?
O1S C4S C3S 102.4(5) . . ?
O1S C4S H4SA 111.3 . . ?
O1S C4S H4SB 111.3 . . ?
C3S C4S H4SA 111.3 . . ?
C3S C4S H4SB 111.3 . . ?
H4SA C4S H4SB 109.2 . . ?
C4SB O1SB C1SB 104.4(7) . . ?
O1SB C1SB H1SC 111.0 . . ?
O1SB C1SB H1SD 111.0 . . ?
O1SB C1SB C2SB 103.6(7) . . ?
H1SC C1SB H1SD 109.0 . . ?
C2SB C1SB H1SC 111.0 . . ?
C2SB C1SB H1SD 111.0 . . ?
C1SB C2SB H2SC 112.0 . . ?
C1SB C2SB H2SD 112.0 . . ?
H2SC C2SB H2SD 109.7 . . ?
C3SB C2SB C1SB 99.0(7) . . ?
C3SB C2SB H2SC 112.0 . . ?
C3SB C2SB H2SD 112.0 . . ?
C2SB C3SB H3SC 109.8 . . ?
C2SB C3SB H3SD 109.8 . . ?
H3SC C3SB H3SD 108.2 . . ?
C4SB C3SB C2SB 109.5(8) . . ?
C4SB C3SB H3SC 109.8 . . ?
C4SB C3SB H3SD 109.8 . . ?
O1SB C4SB C3SB 106.2(8) . . ?
O1SB C4SB H4SC 110.5 . . ?
O1SB C4SB H4SD 110.5 . . ?
C3SB C4SB H4SC 110.5 . . ?
C3SB C4SB H4SD 110.5 . . ?
H4SC C4SB H4SD 108.7 . . ?
C2SC C1SC H1SE 120.0 . . ?
C2SC C1SC C6SC 120.0 . . ?
C6SC C1SC H1SE 120.0 . . ?
C1SC C2SC H2SE 120.0 . . ?
C3SC C2SC C1SC 120.0 . . ?
C3SC C2SC H2SE 120.0 . . ?
C2SC C3SC H3SE 120.0 . . ?
C2SC C3SC C4SC 120.0 . . ?
C4SC C3SC H3SE 120.0 . . ?
C3SC C4SC H4SE 120.0 . . ?
C5SC C4SC C3SC 120.0 . . ?
C5SC C4SC H4SE 120.0 . . ?
C4SC C5SC H5SC 120.0 . . ?
C6SC C5SC C4SC 120.0 . . ?
C6SC C5SC H5SC 120.0 . . ?
C1SC C6SC H6SC 120.0 . . ?
C5SC C6SC C1SC 120.0 . . ?
C5SC C6SC H6SC 120.0 . . ?
F2A P1A F1A 88.52(6) . . ?
F3A P1A F1A 90.40(7) . . ?
F3A P1A F2A 88.55(7) . . ?
F3A P1A F5A 89.71(7) . . ?
F4A P1A F1A 90.52(7) . . ?
F4A P1A F2A 178.42(9) . . ?
F4A P1A F3A 90.20(9) . . ?
F4A P1A F5A 91.08(8) . . ?
F4A P1A F6A 90.67(9) . . ?
F5A P1A F1A 178.39(7) . . ?
F5A P1A F2A 89.88(7) . . ?
F6A P1A F1A 89.00(7) . . ?
F6A P1A F2A 90.57(8) . . ?
F6A P1A F3A 178.94(8) . . ?
F6A P1A F5A 90.88(7) . . ?

loop_
_geom_bond_atom_site_label_1
_geom_bond_atom_site_label_2
_geom_bond_distance
_geom_bond_site_symmetry_2
_geom_bond_publ_flag
Co1 P1 2.2344(4) . ?
Co1 P2 2.1938(4) . ?
Co1 P3 2.1856(4) . ?
Co1 N1 1.8825(13) . ?
Co1 N2 1.8903(13) . ?
P1 C15 1.8139(18) . ?
P1 C16 1.814(2) . ?
P1 C17 1.812(2) . ?
P2 C4 1.8156(16) . ?
P2 C18 1.8327(16) . ?
P2 C24 1.8259(16) . ?
P3 C10 1.8161(15) . ?
P3 C30 1.8339(15) . ?
P3 C36 1.8129(15) . ?
N1 C1 1.352(2) . ?
N1 C3 1.414(2) . ?
N2 C2 1.348(2) . ?
N2 C9 1.413(2) . ?
C1 H1 0.9500 . ?
C1 C2 1.378(2) . ?
C2 H2 0.9500 . ?
C3 C4 1.400(2) . ?
C3 C8 1.399(2) . ?
C4 C5 1.398(2) . ?
C5 H5 0.9500 . ?
C5 C6 1.387(2) . ?
C6 H6 0.9500 . ?
C6 C7 1.390(3) . ?
C7 H7 0.9500 . ?
C7 C8 1.388(3) . ?
C8 H8 0.9500 . ?
C9 C10 1.404(2) . ?
C9 C14 1.398(2) . ?
C10 C11 1.391(2) . ?
C11 H11 0.9500 . ?
C11 C12 1.391(2) . ?
C12 H12 0.9500 . ?
C12 C13 1.388(2) . ?
C13 H13 0.9500 . ?
C13 C14 1.388(2) . ?
C14 H14 0.9500 . ?
C15 H15A 0.9800 . ?
C15 H15B 0.9800 . ?
C15 H15C 0.9800 . ?
C16 H16A 0.9800 . ?
C16 H16B 0.9800 . ?
C16 H16C 0.9800 . ?
C17 H17A 0.9800 . ?
C17 H17B 0.9800 . ?
C17 H17C 0.9800 . ?
C18 C19 1.392(2) . ?
C18 C23 1.395(2) . ?
C19 H19 0.9500 . ?
C19 C20 1.387(2) . ?
C20 H20 0.9500 . ?
C20 C21 1.381(3) . ?
C21 H21 0.9500 . ?
C21 C22 1.377(3) . ?
C22 H22 0.9500 . ?
C22 C23 1.393(3) . ?
C23 H23 0.9500 . ?
C24 C25 1.394(2) . ?
C24 C29 1.400(2) . ?
C25 H25 0.9500 . ?
C25 C26 1.393(2) . ?
C26 H26 0.9500 . ?
C26 C27 1.385(3) . ?
C27 H27 0.9500 . ?
C27 C28 1.384(3) . ?
C28 H28 0.9500 . ?
C28 C29 1.387(2) . ?
C29 H29 0.9500 . ?
C30 C31 1.403(2) . ?
C30 C35 1.387(2) . ?
C31 H31 0.9500 . ?
C31 C32 1.392(2) . ?
C32 H32 0.9500 . ?
C32 C33 1.393(3) . ?
C33 H33 0.9500 . ?
C33 C34 1.376(3) . ?
C34 H34 0.9500 . ?
C34 C35 1.395(2) . ?
C35 H35 0.9500 . ?
C36 C37 1.390(2) . ?
C36 C41 1.401(2) . ?
C37 H37 0.9500 . ?
C37 C38 1.396(2) . ?
C38 H38 0.9500 . ?
C38 C39 1.383(3) . ?
C39 H39 0.9500 . ?
C39 C40 1.378(3) . ?
C40 H40 0.9500 . ?
C40 C41 1.390(2) . ?
C41 H41 0.9500 . ?
O1S C1S 1.430(6) . ?
O1S C4S 1.374(8) . ?
C1S H1SA 0.9900 . ?
C1S H1SB 0.9900 . ?
C1S C2S 1.504(8) . ?
C2S H2SA 0.9900 . ?
C2S H2SB 0.9900 . ?
C2S C3S 1.491(9) . ?
C3S H3SA 0.9900 . ?
C3S H3SB 0.9900 . ?
C3S C4S 1.581(8) . ?
C4S H4SA 0.9900 . ?
C4S H4SB 0.9900 . ?
O1SB C1SB 1.447(12) . ?
O1SB C4SB 1.397(9) . ?
C1SB H1SC 0.9900 . ?
C1SB H1SD 0.9900 . ?
C1SB C2SB 1.556(11) . ?
C2SB H2SC 0.9900 . ?
C2SB H2SD 0.9900 . ?
C2SB C3SB 1.515(13) . ?
C3SB H3SC 0.9900 . ?
C3SB H3SD 0.9900 . ?
C3SB C4SB 1.418(12) . ?
C4SB H4SC 0.9900 . ?
C4SB H4SD 0.9900 . ?
C1SC H1SE 0.9500 . ?
C1SC C2SC 1.3900 . ?
C1SC C6SC 1.3900 . ?
C2SC H2SE 0.9500 . ?
C2SC C3SC 1.3900 . ?
C3SC H3SE 0.9500 . ?
C3SC C4SC 1.3900 . ?
C4SC H4SE 0.9500 . ?
C4SC C5SC 1.3900 . ?
C5SC H5SC 0.9500 . ?
C5SC C6SC 1.3900 . ?
C6SC H6SC 0.9500 . ?
P1A F1A 1.6124(11) . ?
P1A F2A 1.6052(11) . ?
P1A F3A 1.5933(12) . ?
P1A F4A 1.5851(13) . ?
P1A F5A 1.5983(11) . ?
P1A F6A 1.5871(13) . ?

loop_
_geom_torsion_atom_site_label_1
_geom_torsion_atom_site_label_2
_geom_torsion_atom_site_label_3
_geom_torsion_atom_site_label_4
_geom_torsion
_geom_torsion_site_symmetry_1
_geom_torsion_site_symmetry_2
_geom_torsion_site_symmetry_3
_geom_torsion_site_symmetry_4
_geom_torsion_publ_flag
Co1 P2 C4 C3 4.62(12) . . . . ?
Co1 P2 C4 C5 -178.28(13) . . . . ?
Co1 P2 C18 C19 -56.51(14) . . . . ?
Co1 P2 C18 C23 121.16(13) . . . . ?
Co1 P2 C24 C25 107.15(14) . . . . ?
Co1 P2 C24 C29 -69.79(14) . . . . ?
Co1 P3 C10 C9 -22.11(11) . . . . ?
Co1 P3 C10 C11 164.57(13) . . . . ?
Co1 P3 C30 C31 178.53(10) . . . . ?
Co1 P3 C30 C35 4.26(14) . . . . ?
Co1 P3 C36 C37 -88.27(14) . . . . ?
Co1 P3 C36 C41 87.34(13) . . . . ?
Co1 N1 C1 C2 4.07(19) . . . . ?
Co1 N1 C3 C4 -11.60(19) . . . . ?
Co1 N1 C3 C8 169.52(13) . . . . ?
Co1 N2 C2 C1 -3.71(19) . . . . ?
Co1 N2 C9 C10 19.96(18) . . . . ?
Co1 N2 C9 C14 -159.25(12) . . . . ?
P1 Co1 N1 C1 89.29(11) . . . . ?
P1 Co1 N1 C3 -86.30(12) . . . . ?
P1 Co1 N2 C2 -96.90(11) . . . . ?
P1 Co1 N2 C9 75.98(11) . . . . ?
P2 Co1 N1 C1 -172.51(12) . . . . ?
P2 Co1 N1 C3 11.89(12) . . . . ?
P2 Co1 N2 C2 49.1(2) . . . . ?
P2 Co1 N2 C9 -138.00(12) . . . . ?
P2 C4 C5 C6 -179.94(13) . . . . ?
P2 C18 C19 C20 176.57(13) . . . . ?
P2 C18 C23 C22 -176.34(14) . . . . ?
P2 C24 C25 C26 -177.15(14) . . . . ?
P2 C24 C29 C28 178.53(14) . . . . ?
P3 Co1 N1 C1 -63.75(15) . . . . ?
P3 Co1 N1 C3 120.65(11) . . . . ?
P3 Co1 N2 C2 158.75(11) . . . . ?
P3 Co1 N2 C9 -28.38(11) . . . . ?
P3 C10 C11 C12 174.38(12) . . . . ?
P3 C30 C31 C32 -174.76(12) . . . . ?
P3 C30 C35 C34 175.95(13) . . . . ?
P3 C36 C37 C38 175.75(12) . . . . ?
P3 C36 C41 C40 -174.78(13) . . . . ?
N1 Co1 N2 C2 4.66(11) . . . . ?
N1 Co1 N2 C9 177.53(12) . . . . ?
N1 C1 C2 N2 -0.2(2) . . . . ?
N1 C3 C4 P2 2.81(18) . . . . ?
N1 C3 C4 C5 -174.47(14) . . . . ?
N1 C3 C8 C7 176.17(16) . . . . ?
N2 Co1 N1 C1 -4.77(12) . . . . ?
N2 Co1 N1 C3 179.64(13) . . . . ?
N2 C9 C10 P3 5.43(16) . . . . ?
N2 C9 C10 C11 179.34(14) . . . . ?
N2 C9 C14 C13 179.36(14) . . . . ?
C1 N1 C3 C4 173.10(14) . . . . ?
C1 N1 C3 C8 -5.8(2) . . . . ?
C2 N2 C9 C10 -167.69(14) . . . . ?
C2 N2 C9 C14 13.1(2) . . . . ?
C3 N1 C1 C2 179.76(14) . . . . ?
C3 C4 C5 C6 -3.0(2) . . . . ?
C4 P2 C18 C19 53.77(14) . . . . ?
C4 P2 C18 C23 -128.56(14) . . . . ?
C4 P2 C24 C25 -6.37(16) . . . . ?
C4 P2 C24 C29 176.69(13) . . . . ?
C4 C3 C8 C7 -2.7(3) . . . . ?
C4 C5 C6 C7 -0.2(3) . . . . ?
C5 C6 C7 C8 2.0(3) . . . . ?
C6 C7 C8 C3 -0.6(3) . . . . ?
C8 C3 C4 P2 -178.25(13) . . . . ?
C8 C3 C4 C5 4.5(2) . . . . ?
C9 N2 C2 C1 -176.62(14) . . . . ?
C9 C10 C11 C12 1.6(2) . . . . ?
C10 P3 C30 C31 71.08(13) . . . . ?
C10 P3 C30 C35 -103.19(13) . . . . ?
C10 P3 C36 C37 30.39(15) . . . . ?
C10 P3 C36 C41 -154.01(12) . . . . ?
C10 C9 C14 C13 0.2(2) . . . . ?
C10 C11 C12 C13 -0.7(2) . . . . ?
C11 C12 C13 C14 -0.6(2) . . . . ?
C12 C13 C14 C9 0.8(2) . . . . ?
C14 C9 C10 P3 -175.32(12) . . . . ?
C14 C9 C10 C11 -1.4(2) . . . . ?
C18 P2 C4 C3 -119.61(12) . . . . ?
C18 P2 C4 C5 57.48(15) . . . . ?
C18 P2 C24 C25 -114.64(14) . . . . ?
C18 P2 C24 C29 68.43(14) . . . . ?
C18 C19 C20 C21 0.5(3) . . . . ?
C19 C18 C23 C22 1.3(3) . . . . ?
C19 C20 C21 C22 0.1(3) . . . . ?
C20 C21 C22 C23 -0.1(3) . . . . ?
C21 C22 C23 C18 -0.6(3) . . . . ?
C23 C18 C19 C20 -1.2(2) . . . . ?
C24 P2 C4 C3 130.97(12) . . . . ?
C24 P2 C4 C5 -51.93(16) . . . . ?
C24 P2 C18 C19 165.11(12) . . . . ?
C24 P2 C18 C23 -17.22(16) . . . . ?
C24 C25 C26 C27 -0.8(3) . . . . ?
C25 C24 C29 C28 1.5(3) . . . . ?
C25 C26 C27 C28 0.6(3) . . . . ?
C26 C27 C28 C29 0.6(3) . . . . ?
C27 C28 C29 C24 -1.7(3) . . . . ?
C29 C24 C25 C26 -0.2(3) . . . . ?
C30 P3 C10 C9 97.15(12) . . . . ?
C30 P3 C10 C11 -76.17(15) . . . . ?
C30 P3 C36 C37 136.62(13) . . . . ?
C30 P3 C36 C41 -47.78(13) . . . . ?
C30 C31 C32 C33 -0.7(3) . . . . ?
C31 C30 C35 C34 1.7(2) . . . . ?
C31 C32 C33 C34 0.7(3) . . . . ?
C32 C33 C34 C35 0.5(3) . . . . ?
C33 C34 C35 C30 -1.7(3) . . . . ?
C35 C30 C31 C32 -0.5(2) . . . . ?
C36 P3 C10 C9 -155.80(11) . . . . ?
C36 P3 C10 C11 30.88(16) . . . . ?
C36 P3 C30 C31 -40.95(14) . . . . ?
C36 P3 C30 C35 144.78(13) . . . . ?
C36 C37 C38 C39 -1.3(3) . . . . ?
C37 C36 C41 C40 1.0(2) . . . . ?
C37 C38 C39 C40 1.2(3) . . . . ?
C38 C39 C40 C41 0.0(3) . . . . ?
C39 C40 C41 C36 -1.1(3) . . . . ?
C41 C36 C37 C38 0.2(2) . . . . ?
O1S C1S C2S C3S -13.0(7) . . . . ?
C1S O1S C4S C3S -39.6(8) . . . . ?
C1S C2S C3S C4S -10.1(8) . . . . ?
C2S C3S C4S O1S 30.8(9) . . . . ?
C4S O1S C1S C2S 34.8(7) . . . . ?
O1SB C1SB C2SB C3SB 28.6(11) . . . . ?
C1SB O1SB C4SB C3SB 38.4(12) . . . . ?
C1SB C2SB C3SB C4SB -6.4(15) . . . . ?
C2SB C3SB C4SB O1SB -19.1(16) . . . . ?
C4SB O1SB C1SB C2SB -42.1(9) . . . . ?
C1SC C2SC C3SC C4SC 0.0 . . . . ?
C2SC C1SC C6SC C5SC 0.0 . . . . ?
C2SC C3SC C4SC C5SC 0.0 . . . . ?
C3SC C4SC C5SC C6SC 0.0 . . . . ?
C4SC C5SC C6SC C1SC 0.0 . . . . ?
C6SC C1SC C2SC C3SC 0.0 . . . . ?
